data_1560940
loop_
_publ_author_name
'Cramer, Alisha J.'
'Cole, Jacqueline M.'

_publ_section_title
;
 Host-guest prospects of neodymium and gadolinium ultraphosphate
 frameworks for nuclear waste storage: Multi-temperature topological
 analysis of nanoporous cages in RP5O14
;
_journal_name_full 'Journal of Solid State Chemistry'
_journal_page_first 250
_journal_page_last 257
_journal_paper_doi 10.1016/j.jssc.2018.07.020
_journal_volume 266
_journal_year 2018
_chemical_formula_sum 'Nd O14 P5'
_chemical_formula_weight 523.09
_space_group_IT_number 14
_space_group_name_Hall '-P 2ybc'
_space_group_name_H-M_alt 'P 1 21/c 1'
_symmetry_cell_setting monoclinic
_symmetry_space_group_name_H-M 'P 1 21/c 1'
_atom_sites_solution_hydrogens none
_atom_sites_solution_primary direct
_atom_sites_solution_secondary difmap
_audit_creation_method SHELXL-97
_cell_angle_alpha 90.00
_cell_angle_beta 90.617(7)
_cell_angle_gamma 90.00
_cell_formula_units_Z 4
_cell_length_a 8.755(4)
_cell_length_b 8.985(4)
_cell_length_c 13.024(6)
_cell_measurement_reflns_used 512
_cell_measurement_temperature 200(2)
_cell_measurement_theta_max 28.28
_cell_measurement_theta_min 2.0
_cell_volume 1024.5(8)
_computing_cell_refinement
;
Rigaku CrystalClear-SM Expert 2.0
;
_computing_data_collection 'Rigaku CrystalClear-SM Expert 2.0'
_computing_data_reduction
;
Rigaku CrystalClear-SM Expert 2.0
;
_computing_molecular_graphics
;
SHELXTL-PLUS (Sheldrick, 1995)
;
_computing_publication_material 'SHELXL-97 (Sheldrick, 1997)'
_computing_structure_refinement 'SHELXL-97 (Sheldrick, 1997)'
_computing_structure_solution 'SHELXS-97 (Sheldrick, 1990)'
_diffrn_ambient_temperature 200(2)
_diffrn_measured_fraction_theta_full 0.894
_diffrn_measured_fraction_theta_max 0.894
_diffrn_measurement_device_type 'Rigaku Saturn 724+ CCD'
_diffrn_measurement_method '\w scans'
_diffrn_radiation_monochromator graphite
_diffrn_radiation_source 'fine-focus sealed tube'
_diffrn_radiation_type MoK\a
_diffrn_radiation_wavelength 0.71073
_diffrn_reflns_av_R_equivalents 0.1032
_diffrn_reflns_av_sigmaI/netI 0.0693
_diffrn_reflns_limit_h_max 11
_diffrn_reflns_limit_h_min -11
_diffrn_reflns_limit_k_max 11
_diffrn_reflns_limit_k_min -7
_diffrn_reflns_limit_l_max 9
_diffrn_reflns_limit_l_min -17
_diffrn_reflns_number 3866
_diffrn_reflns_theta_full 28.28
_diffrn_reflns_theta_max 28.28
_diffrn_reflns_theta_min 1.56
_diffrn_standards_decay_% 0
_diffrn_standards_interval_count 0
_diffrn_standards_interval_time 0
_diffrn_standards_number 0
_exptl_absorpt_coefficient_mu 5.937
_exptl_absorpt_correction_T_max 0.743
_exptl_absorpt_correction_T_min 0.317
_exptl_absorpt_correction_type empirical
_exptl_absorpt_process_details
;
T. Higashi, ABSCOR, empirical absorption correction
;
_exptl_crystal_colour purple
_exptl_crystal_density_diffrn 3.392
_exptl_crystal_density_method 'not measured'
_exptl_crystal_description plate
_exptl_crystal_F_000 988
_exptl_crystal_size_max 0.2
_exptl_crystal_size_mid 0.2
_exptl_crystal_size_min 0.05
_refine_diff_density_max 2.345
_refine_diff_density_min -3.296
_refine_diff_density_rms 0.414
_refine_ls_extinction_coef 0.0036(11)
_refine_ls_extinction_expression Fc^*^=kFc[1+0.001xFc^2^\l^3^/sin(2\q)]^-1/4^
_refine_ls_extinction_method SHELXL
_refine_ls_goodness_of_fit_ref 1.116
_refine_ls_hydrogen_treatment none
_refine_ls_matrix_type full
_refine_ls_number_parameters 183
_refine_ls_number_reflns 2268
_refine_ls_number_restraints 0
_refine_ls_restrained_S_all 1.116
_refine_ls_R_factor_all 0.0608
_refine_ls_R_factor_gt 0.0601
_refine_ls_shift/su_max 0.000
_refine_ls_shift/su_mean 0.000
_refine_ls_structure_factor_coef Fsqd
_refine_ls_weighting_details 'calc w=1/[\s^2^(Fo^2^)+(0.1196P)^2^+3.8587P] where P=(Fo^2^+2Fc^2^)/3'
_refine_ls_weighting_scheme calc
_refine_ls_wR_factor_gt 0.1718
_refine_ls_wR_factor_ref 0.1728
_reflns_number_gt 2213
_reflns_number_total 2268
_reflns_threshold_expression >2sigma(I)
_cod_data_source_file nd_013_200_a1.cif
_cod_data_source_block nd_013_200_a1
_cod_original_cell_volume 1024.4(8)
_cod_original_sg_symbol_H-M P2(1)/c
_cod_database_code 1560940

loop_
_symmetry_equiv_pos_as_xyz
'x, y, z'
'-x, y+1/2, -z+1/2'
'-x, -y, -z'
'x, -y-1/2, z-1/2'

loop_
_atom_site_label
_atom_site_type_symbol
_atom_site_fract_x
_atom_site_fract_y
_atom_site_fract_z
_atom_site_U_iso_or_equiv
_atom_site_adp_type
_atom_site_occupancy
_atom_site_symmetry_multiplicity
_atom_site_calc_flag
_atom_site_refinement_flags
_atom_site_disorder_assembly
_atom_site_disorder_group
Nd1 Nd 0.77730(4) 0.19056(4) 0.49856(3) 0.0081(2) Uani 1 1 d . . .
P1 P 0.74633(19) 0.5478(2) 0.33530(13) 0.0076(4) Uani 1 1 d . . .
P2 P 0.7246(2) 0.55220(19) 0.66346(14) 0.0079(4) Uani 1 1 d . . .
P3 P 0.8134(2) 0.75393(18) 0.50024(13) 0.0079(4) Uani 1 1 d . . .
P4 P 0.4922(2) 0.50252(19) 0.82537(13) 0.0082(4) Uani 1 1 d . . .
P5 P 1.0095(2) 0.0070(2) 0.70493(13) 0.0087(4) Uani 1 1 d . . .
O1 O 0.7050(8) 0.6849(5) 0.5872(5) 0.0140(12) Uani 1 1 d . . .
O2 O 0.7223(7) 0.6925(5) 0.3993(5) 0.0112(11) Uani 1 1 d . . .
O3 O 0.7298(7) 0.4049(6) 0.6164(4) 0.0148(10) Uani 1 1 d . . .
O4 O 0.7897(6) -0.0842(7) 0.5013(4) 0.0156(12) Uani 1 1 d . . .
O5 O 1.0328(6) 0.3141(5) 0.4928(4) 0.0108(10) Uani 1 1 d . . .
O6 O 0.5884(6) 0.5805(5) 0.7355(4) 0.0107(9) Uani 1 1 d . . .
O7 O 0.7199(7) 0.4090(6) 0.3899(4) 0.0163(11) Uani 1 1 d . . .
O8 O 0.9168(7) 0.1202(6) 0.6508(4) 0.0152(10) Uani 1 1 d . . .
O9 O 0.6376(6) 0.5803(5) 0.2425(4) 0.0107(9) Uani 1 1 d . . .
O10 O 0.9101(6) 0.5690(6) 0.2938(4) 0.0137(10) Uani 1 1 d . . .
O11 O 0.8693(6) 0.5993(6) 0.7270(4) 0.0114(9) Uani 1 1 d . . .
O12 O 0.5836(6) 0.1162(5) 0.3750(4) 0.0115(9) Uani 1 1 d . . .
O13 O 0.5765(6) 0.1229(6) 0.6145(4) 0.0128(10) Uani 1 1 d . . .
O14 O 1.0876(6) -0.1146(6) 0.6522(4) 0.0147(10) Uani 1 1 d . . .

loop_
_atom_site_aniso_label
_atom_site_aniso_U_11
_atom_site_aniso_U_22
_atom_site_aniso_U_33
_atom_site_aniso_U_23
_atom_site_aniso_U_13
_atom_site_aniso_U_12
Nd1 0.0112(3) 0.0063(3) 0.0068(3) 0.00015(9) 0.00045(18) 0.00001(9)
P1 0.0111(8) 0.0066(7) 0.0052(8) 0.0007(5) 0.0013(6) 0.0001(5)
P2 0.0102(7) 0.0075(7) 0.0061(8) -0.0002(6) 0.0015(6) -0.0010(6)
P3 0.0130(7) 0.0048(8) 0.0059(8) 0.0010(5) 0.0006(6) -0.0011(6)
P4 0.0098(7) 0.0084(7) 0.0065(8) 0.0004(6) 0.0008(6) 0.0004(6)
P5 0.0116(8) 0.0091(8) 0.0055(8) 0.0005(6) 0.0012(6) 0.0004(6)
O1 0.014(3) 0.014(3) 0.014(3) 0.0040(17) 0.000(2) 0.0025(17)
O2 0.014(3) 0.014(3) 0.006(3) -0.0015(15) 0.000(2) 0.0000(16)
O3 0.021(3) 0.009(2) 0.014(2) -0.0016(18) 0.001(2) 0.000(2)
O4 0.019(3) 0.010(3) 0.018(3) -0.0001(17) 0.001(2) 0.0011(18)
O5 0.013(2) 0.011(2) 0.008(3) 0.0007(15) 0.000(2) -0.0018(16)
O6 0.017(2) 0.004(2) 0.011(2) 0.0014(16) 0.0068(18) -0.0001(17)
O7 0.022(3) 0.011(2) 0.016(3) 0.0035(19) -0.002(2) -0.003(2)
O8 0.022(3) 0.013(2) 0.010(2) 0.0018(18) -0.001(2) 0.003(2)
O9 0.014(2) 0.008(2) 0.010(2) 0.0041(17) -0.0010(17) -0.0011(17)
O10 0.014(2) 0.015(2) 0.012(3) -0.0033(18) 0.0031(19) -0.0006(19)
O11 0.012(2) 0.008(2) 0.014(2) 0.0023(17) -0.0021(19) -0.0007(18)
O12 0.013(2) 0.009(2) 0.013(2) -0.0053(17) -0.0028(18) -0.0017(17)
O13 0.015(2) 0.014(2) 0.010(2) 0.0040(17) 0.0053(18) -0.0058(18)
O14 0.016(2) 0.015(2) 0.013(2) -0.0034(19) -0.0009(19) -0.0009(19)

loop_
_atom_type_symbol
_atom_type_description
_atom_type_scat_dispersion_real
_atom_type_scat_dispersion_imag
_atom_type_scat_source
O O 0.0106 0.0060 'International Tables Vol C Tables 4.2.6.8 and 6.1.1.4'
P P 0.1023 0.0942 'International Tables Vol C Tables 4.2.6.8 and 6.1.1.4'
Nd Nd -0.1943 3.0179 'International Tables Vol C Tables 4.2.6.8 and 6.1.1.4'

loop_
_geom_angle_atom_site_label_1
_geom_angle_atom_site_label_2
_geom_angle_atom_site_label_3
_geom_angle
_geom_angle_site_symmetry_1
_geom_angle_site_symmetry_3
O8 Nd1 O14 110.45(19) . 3_756
O8 Nd1 O13 77.54(19) . .
O14 Nd1 O13 144.09(18) 3_756 .
O8 Nd1 O12 145.37(19) . .
O14 Nd1 O12 74.07(18) 3_756 .
O13 Nd1 O12 80.56(18) . .
O8 Nd1 O7 141.37(19) . .
O14 Nd1 O7 81.73(19) 3_756 .
O13 Nd1 O7 114.52(19) . .
O12 Nd1 O7 72.61(18) . .
O8 Nd1 O4 72.73(17) . .
O14 Nd1 O4 72.91(17) 3_756 .
O13 Nd1 O4 76.74(18) . .
O12 Nd1 O4 76.36(17) . .
O7 Nd1 O4 144.21(17) . .
O8 Nd1 O5 72.22(18) . .
O14 Nd1 O5 69.69(17) 3_756 .
O13 Nd1 O5 142.28(17) . .
O12 Nd1 O5 136.37(18) . .
O7 Nd1 O5 78.82(18) . .
O4 Nd1 O5 113.90(17) . .
O8 Nd1 O3 77.44(18) . .
O14 Nd1 O3 143.84(18) 3_756 .
O13 Nd1 O3 71.48(18) . .
O12 Nd1 O3 120.07(18) . .
O7 Nd1 O3 72.9(2) . .
O4 Nd1 O3 140.18(17) . .
O5 Nd1 O3 80.28(18) . .
O7 P1 O10 115.3(3) . .
O7 P1 O9 116.1(3) . .
O10 P1 O9 105.5(3) . .
O7 P1 O2 115.5(3) . .
O10 P1 O2 102.4(3) . .
O9 P1 O2 100.0(3) . .
O3 P2 O6 115.6(3) . .
O3 P2 O1 115.4(3) . .
O6 P2 O1 100.4(3) . .
O3 P2 O11 116.0(3) . .
O6 P2 O11 105.1(3) . .
O1 P2 O11 102.3(3) . .
O4 P3 O5 122.5(3) 1_565 3_766
O4 P3 O1 106.9(3) 1_565 .
O5 P3 O1 109.9(3) 3_766 .
O4 P3 O2 106.0(3) 1_565 .
O5 P3 O2 110.3(3) 3_766 .
O1 P3 O2 98.6(3) . .
O13 P4 O12 121.4(3) 2_656 4_566
O13 P4 O6 106.7(3) 2_656 .
O12 P4 O6 110.3(3) 4_566 .
O13 P4 O9 110.0(3) 2_656 3_666
O12 P4 O9 106.3(3) 4_566 3_666
O6 P4 O9 100.0(3) . 3_666
O14 P5 O8 123.2(3) . .
O14 P5 O11 109.6(3) . 2_746
O8 P5 O11 105.4(3) . 2_746
O14 P5 O10 106.3(3) . 4_566
O8 P5 O10 109.7(3) . 4_566
O11 P5 O10 100.4(3) 2_746 4_566
P2 O1 P3 132.9(4) . .
P1 O2 P3 130.3(4) . .
P2 O3 Nd1 164.2(4) . .
P3 O4 Nd1 174.2(4) 1_545 .
P3 O5 Nd1 128.9(3) 3_766 .
P2 O6 P4 141.5(3) . .
P1 O7 Nd1 158.3(4) . .
P5 O8 Nd1 148.0(3) . .
P1 O9 P4 139.4(3) . 3_666
P1 O10 P5 135.2(4) . 4_565
P2 O11 P5 132.7(3) . 2_756
P4 O12 Nd1 149.6(3) 4_565 .
P4 O13 Nd1 145.8(3) 2_646 .
P5 O14 Nd1 146.3(3) . 3_756

loop_
_geom_bond_atom_site_label_1
_geom_bond_atom_site_label_2
_geom_bond_distance
_geom_bond_site_symmetry_2
Nd1 O8 2.402(5) .
Nd1 O14 2.402(5) 3_756
Nd1 O13 2.407(5) .
Nd1 O12 2.420(5) .
Nd1 O7 2.468(6) .
Nd1 O4 2.471(7) .
Nd1 O5 2.499(5) .
Nd1 O3 2.500(6) .
P1 O7 1.456(6) .
P1 O10 1.549(6) .
P1 O9 1.559(5) .
P1 O2 1.560(5) .
P2 O3 1.460(6) .
P2 O6 1.546(5) .
P2 O1 1.560(6) .
P2 O11 1.564(5) .
P3 O4 1.469(6) 1_565
P3 O5 1.481(6) 3_766
P3 O1 1.610(7) .
P3 O2 1.627(6) .
P4 O13 1.468(5) 2_656
P4 O12 1.477(5) 4_566
P4 O6 1.609(5) .
P4 O9 1.613(5) 3_666
P5 O14 1.464(5) .
P5 O8 1.475(5) .
P5 O11 1.606(5) 2_746
P5 O10 1.608(6) 4_566
O4 P3 1.469(6) 1_545
O5 P3 1.481(6) 3_766
O9 P4 1.613(5) 3_666
O10 P5 1.608(6) 4_565
O11 P5 1.606(5) 2_756
O12 P4 1.477(5) 4_565
O13 P4 1.468(5) 2_646
O14 Nd1 2.402(5) 3_756

_cod_database_fobs_code 1560940
